data_7249294
loop_
_publ_author_name
'Wang, Shengyu'
'Macreadie, Lauren K.'
'Hanton, Lyall R.'

_publ_section_title
;
 Pillared lanthanide metal organic frameworks with sinusoidal channels
 formed from bent mixed-donor phenanthroline based ligands of different
 length
;
_journal_issue 39
_journal_name_full CrystEngComm
_journal_page_first 5541
_journal_page_last 5549
_journal_paper_doi 10.1039/D4CE00691G
_journal_volume 26
_journal_year 2024
_chemical_formula_sum 'C32 H24 N5 Nd O7'
_chemical_formula_weight 734.80
_space_group_crystal_system orthorhombic
_space_group_IT_number 60
_space_group_name_Hall '-P 2n 2ab'
_space_group_name_H-M_alt 'P b c n'
_atom_sites_solution_hydrogens geom
_audit_creation_method SHELXL-2018/3
_audit_update_record
;
2024-08-19 deposited with the CCDC.	2024-09-06 downloaded from the CCDC.
;
_cell_angle_alpha 90
_cell_angle_beta 90
_cell_angle_gamma 90
_cell_formula_units_Z 8
_cell_length_a 17.2168(4)
_cell_length_b 13.7528(3)
_cell_length_c 31.2747(8)
_cell_measurement_reflns_used 10140
_cell_measurement_temperature 100(2)
_cell_measurement_theta_max 74.4120
_cell_measurement_theta_min 3.7620
_cell_volume 7405.2(3)
_computing_cell_refinement 'CrysAlisPro 1.171.42.89a (Rigaku OD, 2023)'
_computing_data_collection 'CrysAlisPro 1.171.42.89a (Rigaku OD, 2023)'
_computing_data_reduction 'CrysAlisPro 1.171.42.89a (Rigaku OD, 2023)'
_computing_structure_refinement 'SHELXL-2018/3 (Sheldrick, 2018)'
_computing_structure_solution 'SHELXT 2018/2 (Sheldrick, 2018)'
_diffrn_ambient_temperature 100(2)
_diffrn_detector_area_resol_mean 5.1725
_diffrn_measured_fraction_theta_full 1.000
_diffrn_measured_fraction_theta_max 0.986
_diffrn_measurement_device_type 'SuperNova, Dual, Cu at home/near, Atlas'
_diffrn_measurement_method '\w scans'
_diffrn_radiation_type CuK\a
_diffrn_radiation_wavelength 1.54184
_diffrn_reflns_av_R_equivalents 0.0680
_diffrn_reflns_av_unetI/netI 0.0524
_diffrn_reflns_Laue_measured_fraction_full 1.000
_diffrn_reflns_Laue_measured_fraction_max 0.986
_diffrn_reflns_limit_h_max 21
_diffrn_reflns_limit_h_min -16
_diffrn_reflns_limit_k_max 16
_diffrn_reflns_limit_k_min -16
_diffrn_reflns_limit_l_max 38
_diffrn_reflns_limit_l_min -36
_diffrn_reflns_number 32853
_diffrn_reflns_point_group_measured_fraction_full 1.000
_diffrn_reflns_point_group_measured_fraction_max 0.986
_diffrn_reflns_theta_full 67.684
_diffrn_reflns_theta_max 74.440
_diffrn_reflns_theta_min 3.819
_diffrn_source 'micro-focus sealed X-ray tube'
_exptl_absorpt_coefficient_mu 11.093
_exptl_absorpt_correction_T_max 1.00000
_exptl_absorpt_correction_T_min 0.78777
_exptl_absorpt_correction_type multi-scan
_exptl_absorpt_process_details
;
CrysAlisPro 1.171.42.89a (Rigaku Oxford Diffraction, 2023)
Empirical absorption correction using spherical harmonics,
implemented in SCALE3 ABSPACK scaling algorithm.
;
_exptl_crystal_colour colourless
_exptl_crystal_density_diffrn 1.318
_exptl_crystal_description rhomb
_exptl_crystal_F_000 2936
_exptl_crystal_size_max 0.11484
_exptl_crystal_size_mid 0.09192
_exptl_crystal_size_min 0.08605
_refine_diff_density_max 2.044
_refine_diff_density_min -0.894
_refine_diff_density_rms 0.123
_refine_ls_extinction_method none
_refine_ls_goodness_of_fit_ref 1.038
_refine_ls_hydrogen_treatment constr
_refine_ls_matrix_type full
_refine_ls_number_parameters 406
_refine_ls_number_reflns 7468
_refine_ls_number_restraints 0
_refine_ls_restrained_S_all 1.038
_refine_ls_R_factor_all 0.0732
_refine_ls_R_factor_gt 0.0538
_refine_ls_shift/su_max 0.001
_refine_ls_shift/su_mean 0.000
_refine_ls_structure_factor_coef Fsqd
_refine_ls_weighting_details 'w=1/[\s^2^(Fo^2^)+(0.0786P)^2^+15.6534P] where P=(Fo^2^+2Fc^2^)/3'
_refine_ls_weighting_scheme calc
_refine_ls_wR_factor_gt 0.1359
_refine_ls_wR_factor_ref 0.1520
_reflns_Friedel_coverage 0.000
_reflns_number_gt 5552
_reflns_number_total 7468
_reflns_threshold_expression 'I > 2\s(I)'
_cod_data_source_file d4ce00691g2.cif
_cod_data_source_block Nd-MOF1
_cod_depositor_comments 'Adding full bibliography for 7249294--7249298.cif.'
_cod_database_code 7249294
_shelx_shelxl_version_number 2018/3
_shelx_space_group_comment
;
The symmetry employed for this shelxl refinement is uniquely defined
by the following loop, which should always be used as a source of
symmetry information in preference to the above space-group names.
They are only intended as comments.
;
_exptl_absorpt_special_details
;
Empirical correction (ABSPACK) includes:
- Absorption correction using spherical harmonics
- Frame scaling
- Detector area scaling
;

loop_
_space_group_symop_operation_xyz
'x, y, z'
'-x+1/2, -y+1/2, z+1/2'
'-x, y, -z+1/2'
'x+1/2, -y+1/2, -z'
'-x, -y, -z'
'x-1/2, y-1/2, -z-1/2'
'x, -y, z-1/2'
'-x-1/2, y-1/2, z'

loop_
_atom_site_label
_atom_site_type_symbol
_atom_site_fract_x
_atom_site_fract_y
_atom_site_fract_z
_atom_site_U_iso_or_equiv
_atom_site_adp_type
_atom_site_occupancy
_atom_site_site_symmetry_order
_atom_site_calc_flag
_atom_site_refinement_flags_posn
_atom_site_refinement_flags_adp
_atom_site_refinement_flags_occupancy
_atom_site_disorder_assembly
_atom_site_disorder_group
C1 C 0.3962(8) 0.9261(6) 0.3988(3) 0.096(4) Uani 1 1 d . . . . .
H1 H 0.410085 0.985108 0.384997 0.115 Uiso 1 1 calc R U . . .
C2 C 0.5565(5) 0.6078(6) 0.3591(3) 0.071(3) Uani 1 1 d . . . . .
H2 H 0.593075 0.612219 0.336449 0.086 Uiso 1 1 calc R U . . .
C3 C 0.3390(11) 0.9289(9) 0.4317(4) 0.166(9) Uani 1 1 d . . . . .
H3 H 0.313473 0.988055 0.438626 0.200 Uiso 1 1 calc R U . . .
C4 C 0.4152(5) 0.7618(5) 0.4096(2) 0.059(2) Uani 1 1 d . . . . .
C5 C 0.4597(4) 0.6767(5) 0.3997(2) 0.0371(14) Uani 1 1 d . . . . .
C6 C 0.5533(6) 0.5216(7) 0.3815(3) 0.089(4) Uani 1 1 d . . . . .
H6 H 0.587013 0.469379 0.374455 0.106 Uiso 1 1 calc R U . . .
C7 C 0.3211(11) 0.8445(8) 0.4534(5) 0.176(10) Uani 1 1 d . . . . .
H7 H 0.283074 0.844894 0.475392 0.212 Uiso 1 1 calc R U . . .
C8 C 0.3597(8) 0.7583(7) 0.4426(3) 0.104(5) Uani 1 1 d . . . . .
C9 C 0.4523(4) 0.5903(5) 0.4232(2) 0.0422(15) Uani 1 1 d . . . . .
C10 C 0.5010(5) 0.5124(6) 0.4141(3) 0.063(2) Uani 1 1 d . . . . .
H10 H 0.497877 0.453897 0.430169 0.076 Uiso 1 1 calc R U . . .
C11 C 0.3502(7) 0.6675(6) 0.4649(3) 0.086(4) Uani 1 1 d . . . . .
C12 C 0.3946(5) 0.5900(5) 0.4558(2) 0.0506(18) Uani 1 1 d . . . . .
C13 C 0.3176(6) 0.5547(6) 0.5093(3) 0.066(3) Uani 1 1 d . . . . .
C14 C 0.2794(5) 0.5020(5) 0.5440(2) 0.055(2) Uani 1 1 d . . . . .
C15 C 0.2255(4) 0.5511(5) 0.5692(2) 0.0477(17) Uani 1 1 d . . . . .
H15 H 0.215852 0.618229 0.564413 0.057 Uiso 1 1 calc R U . . .
C16 C 0.2953(6) 0.4037(6) 0.5527(3) 0.062(2) Uani 1 1 d . . . . .
H16 H 0.332461 0.369687 0.535931 0.075 Uiso 1 1 calc R U . . .
C17 C 0.1856(4) 0.5017(5) 0.6016(2) 0.0437(16) Uani 1 1 d . . . . .
C18 C 0.2573(6) 0.3565(6) 0.5853(3) 0.067(3) Uani 1 1 d . . . . .
H18 H 0.269702 0.290586 0.591319 0.080 Uiso 1 1 calc R U . . .
C19 C 0.2013(5) 0.4033(5) 0.6094(2) 0.0517(18) Uani 1 1 d . . . . .
H19 H 0.173781 0.369065 0.631002 0.062 Uiso 1 1 calc R U . . .
C20 C 0.6246(4) 0.9446(5) 0.3731(2) 0.0435(16) Uani 1 1 d . . . . .
C21 C 0.6162(3) 0.7155(4) 0.24144(19) 0.0300(12) Uani 1 1 d . . . . .
C22 C 0.6883(3) 0.6532(4) 0.2386(2) 0.0329(13) Uani 1 1 d . . . . .
C23 C 0.7192(5) 0.6311(7) 0.1996(2) 0.062(2) Uani 1 1 d . . . . .
H23 H 0.695618 0.654986 0.174211 0.075 Uiso 1 1 calc R U . . .
C24 C 0.7257(4) 0.6228(5) 0.2754(2) 0.0442(16) Uani 1 1 d . . . . .
H24 H 0.706857 0.642703 0.302580 0.053 Uiso 1 1 calc R U . . .
C25 C 0.7854(5) 0.5733(6) 0.1973(2) 0.059(2) Uani 1 1 d . . . . .
H25 H 0.806860 0.557931 0.170141 0.071 Uiso 1 1 calc R U . . .
C26 C 0.7903(4) 0.5635(5) 0.2727(2) 0.0456(17) Uani 1 1 d . . . . .
H26 H 0.813953 0.540278 0.298205 0.055 Uiso 1 1 calc R U . . .
C27 C 0.8206(3) 0.5378(5) 0.23406(19) 0.0327(13) Uani 1 1 d . . . . .
C28 C 0.6090(3) 0.9749(4) 0.23154(19) 0.0311(12) Uani 1 1 d . . . . .
C29 C 0.4168(8) 0.1824(9) 0.5154(4) 0.110(5) Uani 1 1 d . . . . .
H29A H 0.379910 0.220249 0.532519 0.165 Uiso 1 1 calc R U . . .
H29B H 0.388832 0.132170 0.499442 0.165 Uiso 1 1 calc R U . . .
H29C H 0.454921 0.151661 0.534389 0.165 Uiso 1 1 calc R U . . .
C30 C 0.4588(9) 0.2500(9) 0.4841(5) 0.125(6) Uani 1 1 d . . . . .
C31 C 0.5242(12) 0.1012(9) 0.4591(7) 0.211(12) Uani 1 1 d . . . . .
H31A H 0.565287 0.091527 0.437868 0.316 Uiso 1 1 calc R U . . .
H31B H 0.541999 0.077649 0.487028 0.316 Uiso 1 1 calc R U . . .
H31C H 0.477716 0.065084 0.450483 0.316 Uiso 1 1 calc R U . . .
N1 N 0.4304(5) 0.8455(4) 0.3869(2) 0.063(2) Uani 1 1 d . . . . .
N2 N 0.5128(3) 0.6845(4) 0.36660(17) 0.0366(12) Uani 1 1 d . . . . .
N3 N 0.3745(4) 0.5176(4) 0.4841(2) 0.0531(16) Uani 1 1 d . . . . .
H3A H 0.394633 0.458926 0.485643 0.064 Uiso 1 1 calc R U . . .
N4 N 0.2997(6) 0.6458(6) 0.4982(3) 0.100(4) Uani 1 1 d . . . . .
N5 N 0.5057(10) 0.2046(9) 0.4621(5) 0.162(7) Uani 1 1 d . . . . .
O1 O 0.5685(3) 0.9908(3) 0.35763(15) 0.0443(11) Uani 1 1 d . . . . .
O2 O 0.6321(3) 0.8530(3) 0.36796(15) 0.0438(12) Uani 1 1 d . . . . .
O3 O 0.5881(2) 0.7290(3) 0.27840(14) 0.0356(9) Uani 1 1 d . . . . .
O4 O 0.4115(2) 0.7485(3) 0.29220(13) 0.0339(9) Uani 1 1 d . . . . .
O5 O 0.5859(2) 0.9336(3) 0.26489(14) 0.0347(9) Uani 1 1 d . . . . .
O6 O 0.4225(2) 0.9650(3) 0.30472(14) 0.0384(10) Uani 1 1 d . . . . .
O7 O 0.4448(5) 0.3380(4) 0.4824(2) 0.086(2) Uani 1 1 d . . . . .
Nd1 Nd 0.51891(2) 0.84446(2) 0.31899(2) 0.02156(11) Uani 1 1 d . . . . .
C32 C 0.5557(12) 0.2671(14) 0.4278(8) 0.234(13) Uani 1 1 d . . . . .
H32A H 0.590843 0.223634 0.412246 0.350 Uiso 1 1 calc R U . . .
H32B H 0.520340 0.298713 0.407558 0.350 Uiso 1 1 calc R U . . .
H32C H 0.586049 0.316647 0.442881 0.350 Uiso 1 1 calc R U . . .

loop_
_atom_site_aniso_label
_atom_site_aniso_U_11
_atom_site_aniso_U_22
_atom_site_aniso_U_33
_atom_site_aniso_U_23
_atom_site_aniso_U_13
_atom_site_aniso_U_12
C1 0.163(11) 0.048(5) 0.077(6) 0.014(4) 0.072(7) 0.032(6)
C2 0.068(5) 0.058(5) 0.088(6) 0.036(5) 0.052(5) 0.027(4)
C3 0.28(2) 0.082(8) 0.141(11) 0.051(8) 0.150(14) 0.086(11)
C4 0.083(6) 0.045(4) 0.047(4) 0.006(3) 0.033(4) 0.017(4)
C5 0.042(4) 0.039(3) 0.030(3) 0.000(2) 0.009(3) 0.001(3)
C6 0.081(6) 0.074(6) 0.111(8) 0.049(6) 0.066(6) 0.054(5)
C7 0.27(2) 0.082(8) 0.173(14) 0.057(8) 0.179(16) 0.090(11)
C8 0.154(11) 0.065(6) 0.092(7) 0.026(5) 0.092(8) 0.047(7)
C9 0.048(4) 0.043(3) 0.035(3) 0.006(3) 0.014(3) 0.005(3)
C10 0.079(6) 0.043(4) 0.068(5) 0.029(4) 0.033(5) 0.014(4)
C11 0.126(9) 0.065(5) 0.067(6) 0.027(4) 0.073(6) 0.041(6)
C12 0.067(5) 0.041(3) 0.044(4) 0.003(3) 0.027(4) 0.007(4)
C13 0.091(7) 0.048(4) 0.058(5) 0.012(4) 0.041(5) 0.012(4)
C14 0.065(5) 0.047(4) 0.052(4) 0.005(3) 0.029(4) 0.004(4)
C15 0.057(4) 0.038(3) 0.047(4) 0.000(3) 0.016(3) -0.002(3)
C16 0.082(6) 0.046(4) 0.059(5) -0.001(3) 0.036(5) 0.005(4)
C17 0.056(4) 0.040(3) 0.036(3) -0.001(3) 0.011(3) 0.005(3)
C18 0.085(6) 0.041(4) 0.074(6) 0.005(4) 0.039(5) 0.001(4)
C19 0.056(5) 0.051(4) 0.048(4) 0.000(3) 0.017(4) -0.005(4)
C20 0.059(4) 0.034(3) 0.037(3) 0.001(3) -0.013(3) 0.001(3)
C21 0.026(3) 0.029(3) 0.035(3) -0.002(2) 0.003(2) 0.001(2)
C22 0.023(3) 0.042(3) 0.034(3) 0.004(2) 0.002(2) 0.008(3)
C23 0.051(4) 0.099(6) 0.037(4) 0.009(4) 0.004(3) 0.051(5)
C24 0.040(4) 0.059(4) 0.034(3) -0.002(3) 0.010(3) 0.021(3)
C25 0.060(5) 0.083(5) 0.035(4) 0.011(4) 0.013(3) 0.048(5)
C26 0.045(4) 0.060(4) 0.031(3) 0.009(3) 0.001(3) 0.026(3)
C27 0.024(3) 0.042(3) 0.032(3) 0.000(2) 0.001(2) 0.016(3)
C28 0.021(3) 0.033(3) 0.039(3) 0.001(2) 0.000(2) -0.008(2)
C29 0.134(12) 0.094(8) 0.102(9) 0.024(7) 0.039(9) -0.021(8)
C30 0.143(12) 0.083(8) 0.148(13) -0.022(8) 0.098(11) -0.013(8)
C31 0.31(3) 0.058(7) 0.27(2) 0.056(11) 0.18(2) 0.069(12)
N1 0.097(6) 0.043(3) 0.048(4) 0.005(3) 0.036(4) 0.025(4)
N2 0.031(3) 0.042(3) 0.036(3) 0.005(2) 0.007(2) 0.008(2)
N3 0.066(4) 0.037(3) 0.056(4) 0.007(3) 0.032(3) 0.004(3)
N4 0.130(8) 0.078(5) 0.093(6) 0.036(4) 0.088(6) 0.046(5)
N5 0.268(19) 0.080(8) 0.137(11) 0.021(7) 0.052(11) 0.082(10)
O1 0.048(3) 0.037(2) 0.047(3) -0.0102(19) -0.019(2) 0.010(2)
O2 0.052(3) 0.032(2) 0.047(3) 0.0001(19) -0.028(2) 0.006(2)
O3 0.031(2) 0.032(2) 0.044(2) -0.0005(18) 0.0112(19) 0.0118(18)
O4 0.0227(19) 0.038(2) 0.041(2) -0.0036(18) -0.0005(18) -0.0058(18)
O5 0.029(2) 0.037(2) 0.038(2) 0.0077(18) 0.0032(18) -0.0081(18)
O6 0.032(2) 0.042(2) 0.042(2) 0.0022(19) -0.0078(19) 0.015(2)
O7 0.120(6) 0.044(3) 0.095(5) 0.014(3) 0.055(5) 0.021(4)
Nd1 0.01757(16) 0.02468(17) 0.02244(16) 0.00049(10) -0.00119(10) 0.00162(11)
C32 0.20(2) 0.151(16) 0.35(3) 0.092(19) 0.19(2) 0.069(16)

loop_
_atom_type_symbol
_atom_type_description
_atom_type_scat_dispersion_real
_atom_type_scat_dispersion_imag
_atom_type_scat_source
C C 0.0181 0.0091 'International Tables Vol C Tables 4.2.6.8 and 6.1.1.4'
H H 0.0000 0.0000 'International Tables Vol C Tables 4.2.6.8 and 6.1.1.4'
N N 0.0311 0.0180 'International Tables Vol C Tables 4.2.6.8 and 6.1.1.4'
O O 0.0492 0.0322 'International Tables Vol C Tables 4.2.6.8 and 6.1.1.4'
Nd Nd -3.1807 10.9079 'International Tables Vol C Tables 4.2.6.8 and 6.1.1.4'

loop_
_geom_angle_atom_site_label_1
_geom_angle_atom_site_label_2
_geom_angle_atom_site_label_3
_geom_angle
_geom_angle_site_symmetry_1
_geom_angle_site_symmetry_3
_geom_angle_publ_flag
N1 C1 C3 122.6(9) . . ?
N2 C2 C6 125.1(7) . . ?
C7 C3 C1 119.2(10) . . ?
N1 C4 C8 122.3(7) . . ?
N1 C4 C5 118.0(6) . . ?
C8 C4 C5 119.6(7) . . ?
N2 C5 C9 121.1(6) . . ?
N2 C5 C4 116.9(6) . . ?
C9 C5 C4 121.9(6) . . ?
C10 C6 C2 119.1(7) . . ?
C3 C7 C8 119.2(10) . . ?
C7 C8 C4 118.0(9) . . ?
C7 C8 C11 124.3(8) . . ?
C4 C8 C11 117.5(8) . . ?
C10 C9 C5 119.4(6) . . ?
C10 C9 C12 124.4(6) . . ?
C5 C9 C12 116.2(6) . . ?
C6 C10 C9 118.6(7) . . ?
C12 C11 N4 110.2(7) . . ?
C12 C11 C8 121.4(7) . . ?
N4 C11 C8 128.4(8) . . ?
C11 C12 N3 107.1(6) . . ?
C11 C12 C9 123.2(7) . . ?
N3 C12 C9 129.7(6) . . ?
N4 C13 N3 111.6(7) . . ?
N4 C13 C14 123.6(7) . . ?
N3 C13 C14 124.8(7) . . ?
C15 C14 C16 119.1(7) . . ?
C15 C14 C13 118.7(7) . . ?
C16 C14 C13 122.2(7) . . ?
C14 C15 C17 120.1(6) . . ?
C18 C16 C14 120.3(7) . . ?
C15 C17 C19 120.0(6) . . ?
C15 C17 C20 119.0(6) . 4_466 ?
C19 C17 C20 121.0(6) . 4_466 ?
C16 C18 C19 121.1(7) . . ?
C18 C19 C17 119.3(7) . . ?
O1 C20 O2 122.0(6) . . ?
O1 C20 C17 119.4(6) . 4_566 ?
O2 C20 C17 118.6(6) . 4_566 ?
O1 C20 Nd1 61.5(3) . . ?
O2 C20 Nd1 60.8(3) . . ?
C17 C20 Nd1 174.9(5) 4_566 . ?
O4 C21 O3 125.0(5) 3_655 . ?
O4 C21 C22 118.3(5) 3_655 . ?
O3 C21 C22 116.7(5) . . ?
C23 C22 C24 119.7(6) . . ?
C23 C22 C21 119.9(6) . . ?
C24 C22 C21 120.4(5) . . ?
C22 C23 C25 119.5(7) . . ?
C26 C24 C22 120.2(6) . . ?
C27 C25 C23 121.0(6) . . ?
C27 C26 C24 121.0(6) . . ?
C26 C27 C25 118.4(5) . . ?
C26 C27 C28 120.5(5) . 8_755 ?
C25 C27 C28 121.0(5) . 8_755 ?
O5 C28 O6 124.2(5) . 3_655 ?
O5 C28 C27 118.5(5) . 8_765 ?
O6 C28 C27 117.3(5) 3_655 8_765 ?
N5 C30 O7 127.0(13) . . ?
N5 C30 C29 111.1(13) . . ?
O7 C30 C29 122.0(11) . . ?
C1 N1 C4 118.5(7) . . ?
C1 N1 Nd1 119.8(5) . . ?
C4 N1 Nd1 121.6(4) . . ?
C2 N2 C5 116.7(6) . . ?
C2 N2 Nd1 122.7(4) . . ?
C5 N2 Nd1 120.5(4) . . ?
C13 N3 C12 106.5(6) . . ?
C13 N4 C11 104.6(7) . . ?
C30 N5 C31 132.3(15) . . ?
C30 N5 C32 116.7(12) . . ?
C31 N5 C32 111.0(12) . . ?
C20 O1 Nd1 92.4(4) . . ?
C20 O2 Nd1 92.5(4) . . ?
C21 O3 Nd1 141.5(4) . . ?
C21 O4 Nd1 141.8(4) 3_655 . ?
C28 O5 Nd1 167.6(4) . . ?
C28 O6 Nd1 122.7(4) 3_655 . ?
O3 Nd1 O5 73.72(15) . . ?
O3 Nd1 O6 135.93(15) . . ?
O5 Nd1 O6 81.20(15) . . ?
O3 Nd1 O4 80.34(15) . . ?
O5 Nd1 O4 113.81(14) . . ?
O6 Nd1 O4 77.48(15) . . ?
O3 Nd1 O2 88.12(15) . . ?
O5 Nd1 O2 91.91(16) . . ?
O6 Nd1 O2 128.93(15) . . ?
O4 Nd1 O2 147.05(14) . . ?
O3 Nd1 O1 129.11(16) . . ?
O5 Nd1 O1 76.34(16) . . ?
O6 Nd1 O1 76.62(15) . . ?
O4 Nd1 O1 150.18(15) . . ?
O2 Nd1 O1 52.77(14) . . ?
O3 Nd1 N1 137.40(16) . . ?
O5 Nd1 N1 148.77(16) . . ?
O6 Nd1 N1 75.11(19) . . ?
O4 Nd1 N1 80.7(2) . . ?
O2 Nd1 N1 87.5(2) . . ?
O1 Nd1 N1 78.6(2) . . ?
O3 Nd1 N2 76.34(15) . . ?
O5 Nd1 N2 147.24(15) . . ?
O6 Nd1 N2 130.68(16) . . ?
O4 Nd1 N2 73.29(16) . . ?
O2 Nd1 N2 74.02(16) . . ?
O1 Nd1 N2 114.17(17) . . ?
N1 Nd1 N2 61.74(17) . . ?
O3 Nd1 C20 108.88(19) . . ?
O5 Nd1 C20 82.14(18) . . ?
O6 Nd1 C20 102.70(18) . . ?
O4 Nd1 C20 163.66(18) . . ?
O2 Nd1 C20 26.68(16) . . ?
O1 Nd1 C20 26.15(16) . . ?
N1 Nd1 C20 83.5(2) . . ?
N2 Nd1 C20 95.35(18) . . ?

loop_
_geom_bond_atom_site_label_1
_geom_bond_atom_site_label_2
_geom_bond_distance
_geom_bond_site_symmetry_2
_geom_bond_publ_flag
C1 N1 1.309(10) . ?
C1 C3 1.425(14) . ?
C2 N2 1.316(9) . ?
C2 C6 1.379(11) . ?
C3 C7 1.378(15) . ?
C4 N1 1.377(9) . ?
C4 C8 1.407(11) . ?
C4 C5 1.433(10) . ?
C5 N2 1.385(8) . ?
C5 C9 1.404(9) . ?
C6 C10 1.365(11) . ?
C7 C8 1.401(13) . ?
C8 C11 1.440(12) . ?
C9 C10 1.390(10) . ?
C9 C12 1.423(9) . ?
C11 C12 1.343(11) . ?
C11 N4 1.388(10) . ?
C12 N3 1.377(8) . ?
C13 N4 1.337(10) . ?
C13 N3 1.356(9) . ?
C13 C14 1.461(10) . ?
C14 C15 1.391(10) . ?
C14 C16 1.407(11) . ?
C15 C17 1.401(9) . ?
C16 C18 1.374(10) . ?
C17 C19 1.402(10) . ?
C17 C20 1.508(9) 4_466 ?
C18 C19 1.383(11) . ?
C20 O1 1.253(8) . ?
C20 O2 1.277(7) . ?
C20 Nd1 2.841(7) . ?
C21 O4 1.241(7) 3_655 ?
C21 O3 1.267(7) . ?
C21 C22 1.511(8) . ?
C22 C23 1.365(9) . ?
C22 C24 1.383(9) . ?
C23 C25 1.392(10) . ?
C24 C26 1.382(9) . ?
C25 C27 1.389(9) . ?
C26 C27 1.364(9) . ?
C27 C28 1.491(7) 8_755 ?
C28 O5 1.252(7) . ?
C28 O6 1.264(7) 3_655 ?
C29 C30 1.532(15) . ?
C30 N5 1.230(16) . ?
C30 O7 1.236(14) . ?
C31 N5 1.460(16) . ?
N1 Nd1 2.615(6) . ?
N2 Nd1 2.659(5) . ?
N5 C32 1.62(2) . ?
O1 Nd1 2.498(4) . ?
O2 Nd1 2.482(4) . ?
O3 Nd1 2.357(4) . ?
O4 Nd1 2.422(4) . ?
O5 Nd1 2.387(4) . ?
O6 Nd1 2.388(4) . ?
